data_4337701
loop_
_publ_author_name
'Klinke, Felix J.'
'Das, Animesh'
'Demeshko, Serhiy'
'Dechert, Sebastian'
'Meyer, Franc'

_publ_section_title
;
 Inducing Single Molecule Magnetic Behavior in a [Co4O4] Cubane via a
 Pronounced Solvatomagnetic Effect.
;
_journal_issue 6
_journal_name_full 'Inorganic chemistry'
_journal_page_first 2976
_journal_page_last 2982
_journal_paper_doi 10.1021/ic4027656
_journal_volume 53
_journal_year 2014
_chemical_formula_moiety 'C48 H56 Co4 N8 O12'
_chemical_formula_sum 'C48 H56 Co4 N8 O12'
_chemical_formula_weight 1172.73
_chemical_name_systematic
;
 ?
;
_space_group_IT_number 14
_symmetry_cell_setting monoclinic
_symmetry_space_group_name_Hall '-P 2ybc'
_symmetry_space_group_name_H-M 'P 1 21/c 1'
_atom_sites_solution_hydrogens geom
_atom_sites_solution_primary direct
_atom_sites_solution_secondary difmap
_audit_creation_method SHELXL-97
_cell_angle_alpha 90.00
_cell_angle_beta 92.167(3)
_cell_angle_gamma 90.00
_cell_formula_units_Z 8
_cell_length_a 17.5372(7)
_cell_length_b 34.0208(10)
_cell_length_c 16.9603(7)
_cell_measurement_reflns_used 116377
_cell_measurement_temperature 253(2)
_cell_measurement_theta_max 25.74
_cell_measurement_theta_min 1.31
_cell_volume 10111.8(7)
_computing_cell_refinement 'X-AREA (Stoe & Cie, 2002)'
_computing_data_collection 'X-AREA (Stoe & Cie, 2002)'
_computing_data_reduction 'X-AREA (Stoe & Cie, 2002)'
_computing_molecular_graphics 'DIAMOND (Brandenburg, 2001)'
_computing_publication_material 'SHELXL-97 (Sheldrick, 1997)'
_computing_structure_refinement 'SHELXL-97 (Sheldrick, 1997)'
_computing_structure_solution 'SHELXS-97 (Sheldrick, 1990)'
_diffrn_ambient_temperature 253(2)
_diffrn_measured_fraction_theta_full 0.985
_diffrn_measured_fraction_theta_max 0.985
_diffrn_measurement_device_type 'Stoe IPDS II'
_diffrn_measurement_method \w
_diffrn_radiation_monochromator graphite
_diffrn_radiation_source 'fine-focus sealed tube'
_diffrn_radiation_type MoK\a
_diffrn_radiation_wavelength 0.71073
_diffrn_reflns_av_R_equivalents 0.1003
_diffrn_reflns_av_sigmaI/netI 0.0691
_diffrn_reflns_limit_h_max 21
_diffrn_reflns_limit_h_min -21
_diffrn_reflns_limit_k_max 37
_diffrn_reflns_limit_k_min -41
_diffrn_reflns_limit_l_max 20
_diffrn_reflns_limit_l_min -20
_diffrn_reflns_number 116377
_diffrn_reflns_theta_full 25.74
_diffrn_reflns_theta_max 25.74
_diffrn_reflns_theta_min 1.31
_exptl_absorpt_coefficient_mu 1.359
_exptl_absorpt_correction_T_max 0.8188
_exptl_absorpt_correction_T_min 0.6595
_exptl_absorpt_correction_type numerical
_exptl_absorpt_process_details 'X-RED (Stoe & Cie, 2002)'
_exptl_crystal_colour 'brown orange'
_exptl_crystal_density_diffrn 1.541
_exptl_crystal_density_method 'not measured'
_exptl_crystal_description block
_exptl_crystal_F_000 4832
_exptl_crystal_size_max 0.27
_exptl_crystal_size_mid 0.23
_exptl_crystal_size_min 0.10
_refine_diff_density_max 0.489
_refine_diff_density_min -0.321
_refine_diff_density_rms 0.062
_refine_ls_extinction_method none
_refine_ls_goodness_of_fit_ref 1.026
_refine_ls_hydrogen_treatment mixed
_refine_ls_matrix_type full
_refine_ls_number_parameters 1328
_refine_ls_number_reflns 19035
_refine_ls_number_restraints 8
_refine_ls_restrained_S_all 1.026
_refine_ls_R_factor_all 0.1130
_refine_ls_R_factor_gt 0.0604
_refine_ls_shift/su_max 0.001
_refine_ls_shift/su_mean 0.000
_refine_ls_structure_factor_coef Fsqd
_refine_ls_weighting_details 'calc w=1/[\s^2^(Fo^2^)+(0.0454P)^2^+0.0000P] where P=(Fo^2^+2Fc^2^)/3'
_refine_ls_weighting_scheme calc
_refine_ls_wR_factor_gt 0.1016
_refine_ls_wR_factor_ref 0.1163
_reflns_number_gt 11871
_reflns_number_total 19035
_reflns_threshold_expression >2sigma(I)
_cod_data_source_file ic4027656_si_002.cif
_cod_data_source_block 1-fk30
_cod_depositor_comments
;
The following automatic conversions were performed:

'_symmetry_cell_setting' value 'Monoclinic' changed to 'monoclinic'
according to
/usr/data/users/saulius/crontab/automatic-downloads/current/ACS/lib/dictionaries/cif_core.dic
dictionary named 'cif_core.dic' version 2.4.2 from 2011-04-26.

Automatic conversion script
Id: cif_fix_values 2281 2013-09-26 08:29:07Z andrius 
;
_cod_original_sg_symbol_H-M 'P 21/c'
_cod_database_code 4337701

loop_
_symmetry_equiv_pos_as_xyz
'x, y, z'
'-x, y+1/2, -z+1/2'
'-x, -y, -z'
'x, -y-1/2, z-1/2'

loop_
_atom_site_label
_atom_site_type_symbol
_atom_site_fract_x
_atom_site_fract_y
_atom_site_fract_z
_atom_site_U_iso_or_equiv
_atom_site_adp_type
_atom_site_occupancy
_atom_site_symmetry_multiplicity
_atom_site_calc_flag
_atom_site_refinement_flags
Co1 Co 0.60522(4) 0.711820(18) 0.73147(3) 0.04328(15) Uani 1 1 d .
Co2 Co 0.49330(4) 0.649734(18) 0.80066(3) 0.04445(15) Uani 1 1 d .
Co3 Co 0.53263(4) 0.650744(19) 0.61351(3) 0.04501(16) Uani 1 1 d .
Co4 Co 0.42291(4) 0.712682(19) 0.68538(3) 0.04365(15) Uani 1 1 d .
O1 O 0.68993(19) 0.71652(10) 0.65827(18) 0.0549(8) Uani 1 1 d .
O2 O 0.50395(17) 0.71050(9) 0.78651(15) 0.0433(7) Uani 1 1 d .
O3 O 0.6686(2) 0.69604(11) 0.84182(18) 0.0556(8) Uani 1 1 d D
O11 O 0.5677(2) 0.64511(10) 0.89054(18) 0.0563(9) Uani 1 1 d .
O12 O 0.43630(17) 0.65082(9) 0.69407(17) 0.0459(7) Uani 1 1 d .
O13 O 0.3860(2) 0.66513(11) 0.8641(2) 0.0617(9) Uani 1 1 d D
O21 O 0.4599(2) 0.64816(10) 0.52190(18) 0.0576(9) Uani 1 1 d .
O22 O 0.58804(18) 0.65061(9) 0.72050(16) 0.0455(7) Uani 1 1 d .
O23 O 0.6408(2) 0.66439(11) 0.55209(19) 0.0573(9) Uani 1 1 d D
O31 O 0.3354(2) 0.71581(10) 0.75576(19) 0.0577(9) Uani 1 1 d .
O32 O 0.52389(17) 0.71153(9) 0.63045(15) 0.0426(7) Uani 1 1 d .
O33 O 0.3601(2) 0.69947(11) 0.57387(18) 0.0567(9) Uani 1 1 d D
N1 N 0.6223(2) 0.77060(11) 0.7600(2) 0.0478(9) Uani 1 1 d .
N2 N 0.5839(3) 0.78914(12) 0.8181(2) 0.0567(11) Uani 1 1 d .
N11 N 0.4636(2) 0.59193(11) 0.8214(2) 0.0487(9) Uani 1 1 d .
N12 N 0.4128(3) 0.57088(12) 0.7762(2) 0.0583(11) Uani 1 1 d .
N21 N 0.5570(2) 0.59254(12) 0.5950(2) 0.0503(10) Uani 1 1 d .
N22 N 0.5995(2) 0.56912(12) 0.6439(2) 0.0496(9) Uani 1 1 d .
N31 N 0.4092(2) 0.77220(11) 0.6623(2) 0.0474(9) Uani 1 1 d .
N32 N 0.4495(3) 0.79231(12) 0.6082(2) 0.0557(11) Uani 1 1 d .
C1 C 0.6881(4) 0.8228(2) 0.8039(4) 0.092(2) Uani 1 1 d .
H1 H 0.7260 0.8418 0.8100 0.110 Uiso 1 1 calc R
C2 C 0.6865(3) 0.79092(15) 0.7508(3) 0.0559(13) Uani 1 1 d .
C3 C 0.6230(4) 0.82007(19) 0.8444(4) 0.084(2) Uani 1 1 d .
H3N H 0.6084 0.8371 0.8840 0.101 Uiso 1 1 calc R
C4 C 0.7416(3) 0.78084(16) 0.6920(3) 0.0564(13) Uani 1 1 d .
C5 C 0.7991(4) 0.80847(19) 0.6767(4) 0.0777(18) Uani 1 1 d .
H5 H 0.8011 0.8316 0.7061 0.093 Uiso 1 1 calc R
C6 C 0.8521(4) 0.8028(2) 0.6207(4) 0.095(2) Uani 1 1 d .
H6 H 0.8900 0.8214 0.6131 0.114 Uiso 1 1 calc R
C7 C 0.8485(4) 0.7690(2) 0.5755(4) 0.0836(19) Uani 1 1 d .
H7 H 0.8830 0.7652 0.5359 0.100 Uiso 1 1 calc R
C8 C 0.7940(3) 0.74106(18) 0.5891(3) 0.0645(15) Uani 1 1 d .
H8 H 0.7930 0.7183 0.5587 0.077 Uiso 1 1 calc R
C9 C 0.7395(3) 0.74563(16) 0.6473(3) 0.0525(12) Uani 1 1 d .
C10 C 0.5075(3) 0.77794(14) 0.8372(3) 0.0529(12) Uani 1 1 d .
H10A H 0.4730 0.7851 0.7935 0.063 Uiso 1 1 calc R
H10B H 0.4928 0.7929 0.8829 0.063 Uiso 1 1 calc R
C11 C 0.4971(3) 0.73516(14) 0.8544(3) 0.0498(12) Uani 1 1 d .
H11A H 0.5349 0.7272 0.8945 0.060 Uiso 1 1 calc R
H11B H 0.4471 0.7313 0.8757 0.060 Uiso 1 1 calc R
C12 C 0.7097(3) 0.71919(16) 0.8995(3) 0.0644(14) Uani 1 1 d .
H12A H 0.7423 0.7373 0.8735 0.097 Uiso 1 1 calc R
H12B H 0.7401 0.7023 0.9333 0.097 Uiso 1 1 calc R
H12C H 0.6743 0.7335 0.9305 0.097 Uiso 1 1 calc R
C21 C 0.4283(4) 0.53847(17) 0.8860(3) 0.0742(17) Uani 1 1 d .
H21 H 0.4246 0.5195 0.9251 0.089 Uiso 1 1 calc R
C22 C 0.4727(3) 0.57214(14) 0.8902(3) 0.0514(12) Uani 1 1 d .
C23 C 0.3911(4) 0.53824(17) 0.8144(4) 0.0778(18) Uani 1 1 d .
H23N H 0.3572 0.5192 0.7953 0.093 Uiso 1 1 calc R
C24 C 0.5212(3) 0.58703(15) 0.9556(3) 0.0502(11) Uani 1 1 d .
C25 C 0.5235(3) 0.56527(17) 1.0265(3) 0.0649(15) Uani 1 1 d .
H25 H 0.4942 0.5426 1.0292 0.078 Uiso 1 1 calc R
C26 C 0.5670(4) 0.5762(2) 1.0911(3) 0.0810(19) Uani 1 1 d .
H26 H 0.5671 0.5611 1.1369 0.097 Uiso 1 1 calc R
C27 C 0.6106(4) 0.60964(19) 1.0883(3) 0.0739(17) Uani 1 1 d .
H27 H 0.6397 0.6175 1.1325 0.089 Uiso 1 1 calc R
C28 C 0.6113(3) 0.63157(16) 1.0201(3) 0.0569(13) Uani 1 1 d .
H28 H 0.6424 0.6537 1.0186 0.068 Uiso 1 1 calc R
C29 C 0.5664(3) 0.62151(14) 0.9529(2) 0.0461(11) Uani 1 1 d .
C30 C 0.3939(3) 0.58244(15) 0.6943(3) 0.0579(13) Uani 1 1 d .
H30A H 0.3515 0.5664 0.6746 0.069 Uiso 1 1 calc R
H30B H 0.4373 0.5766 0.6624 0.069 Uiso 1 1 calc R
C31 C 0.3730(3) 0.62505(15) 0.6829(3) 0.0560(13) Uani 1 1 d .
H31A H 0.3510 0.6286 0.6301 0.067 Uiso 1 1 calc R
H31B H 0.3343 0.6320 0.7199 0.067 Uiso 1 1 calc R
C32 C 0.3293(3) 0.64111(18) 0.8989(3) 0.0734(16) Uani 1 1 d .
H32A H 0.2981 0.6290 0.8580 0.110 Uiso 1 1 calc R
H32B H 0.2980 0.6571 0.9313 0.110 Uiso 1 1 calc R
H32C H 0.3538 0.6211 0.9308 0.110 Uiso 1 1 calc R
C41 C 0.5694(3) 0.53290(16) 0.5410(3) 0.0610(13) Uani 1 1 d .
H41 H 0.5647 0.5118 0.5061 0.073 Uiso 1 1 calc R
C42 C 0.5388(3) 0.57066(14) 0.5306(3) 0.0485(11) Uani 1 1 d .
C43 C 0.6076(3) 0.53328(16) 0.6125(3) 0.0584(13) Uani 1 1 d .
H43N H 0.6345 0.5124 0.6354 0.070 Uiso 1 1 calc R
C44 C 0.4937(3) 0.58640(15) 0.4625(3) 0.0498(11) Uani 1 1 d .
C45 C 0.4865(3) 0.56314(17) 0.3950(3) 0.0625(14) Uani 1 1 d .
H45 H 0.5097 0.5386 0.3955 0.075 Uiso 1 1 calc R
C46 C 0.4466(4) 0.5748(2) 0.3277(3) 0.0790(18) Uani 1 1 d .
H46 H 0.4444 0.5589 0.2831 0.095 Uiso 1 1 calc R
C47 C 0.4098(4) 0.6108(2) 0.3276(3) 0.0743(16) Uani 1 1 d .
H47 H 0.3820 0.6191 0.2829 0.089 Uiso 1 1 calc R
C48 C 0.4144(3) 0.63427(16) 0.3936(3) 0.0600(13) Uani 1 1 d .
H48 H 0.3887 0.6582 0.3928 0.072 Uiso 1 1 calc R
C49 C 0.4561(3) 0.62336(15) 0.4615(3) 0.0508(12) Uani 1 1 d .
C50 C 0.6270(3) 0.58163(15) 0.7231(3) 0.0557(13) Uani 1 1 d .
H50A H 0.6704 0.5654 0.7392 0.067 Uiso 1 1 calc R
H50B H 0.5870 0.5768 0.7599 0.067 Uiso 1 1 calc R
C51 C 0.6504(3) 0.62410(15) 0.7293(3) 0.0526(12) Uani 1 1 d .
H51A H 0.6759 0.6285 0.7802 0.063 Uiso 1 1 calc R
H51B H 0.6867 0.6297 0.6890 0.063 Uiso 1 1 calc R
C52 C 0.6963(3) 0.63854(19) 0.5210(3) 0.0740(17) Uani 1 1 d .
H52A H 0.7258 0.6268 0.5636 0.111 Uiso 1 1 calc R
H52B H 0.7294 0.6531 0.4880 0.111 Uiso 1 1 calc R
H52C H 0.6710 0.6183 0.4904 0.111 Uiso 1 1 calc R
C61 C 0.3501(4) 0.82845(18) 0.6320(3) 0.0806(19) Uani 1 1 d .
H61 H 0.3147 0.8488 0.6310 0.097 Uiso 1 1 calc R
C62 C 0.3480(3) 0.79440(15) 0.6776(3) 0.0527(12) Uani 1 1 d .
C63 C 0.4138(4) 0.82600(17) 0.5893(3) 0.0756(17) Uani 1 1 d .
H63N H 0.4298 0.8445 0.5532 0.091 Uiso 1 1 calc R
C64 C 0.2920(3) 0.78281(15) 0.7357(3) 0.0506(12) Uani 1 1 d .
C65 C 0.2392(3) 0.81117(18) 0.7578(3) 0.0693(15) Uani 1 1 d .
H65 H 0.2418 0.8361 0.7354 0.083 Uiso 1 1 calc R
C66 C 0.1838(4) 0.8042(2) 0.8106(4) 0.0829(19) Uani 1 1 d .
H66 H 0.1494 0.8237 0.8235 0.100 Uiso 1 1 calc R
C67 C 0.1802(3) 0.7671(2) 0.8447(3) 0.0721(16) Uani 1 1 d .
H67 H 0.1424 0.7614 0.8800 0.087 Uiso 1 1 calc R
C68 C 0.2327(3) 0.73901(16) 0.8260(3) 0.0551(13) Uani 1 1 d .
H68 H 0.2307 0.7147 0.8508 0.066 Uiso 1 1 calc R
C69 C 0.2888(3) 0.74544(15) 0.7713(2) 0.0462(11) Uani 1 1 d .
C70 C 0.5244(3) 0.77960(14) 0.5852(3) 0.0523(12) Uani 1 1 d .
H70A H 0.5608 0.7852 0.6282 0.063 Uiso 1 1 calc R
H70B H 0.5389 0.7951 0.5402 0.063 Uiso 1 1 calc R
C71 C 0.5305(3) 0.73694(14) 0.5642(2) 0.0465(11) Uani 1 1 d .
H71A H 0.4907 0.7305 0.5251 0.056 Uiso 1 1 calc R
H71B H 0.5793 0.7324 0.5407 0.056 Uiso 1 1 calc R
C72 C 0.3211(3) 0.72399(18) 0.5173(3) 0.0708(16) Uani 1 1 d .
H72A H 0.2938 0.7441 0.5441 0.106 Uiso 1 1 calc R
H72B H 0.2858 0.7084 0.4859 0.106 Uiso 1 1 calc R
H72C H 0.3574 0.7359 0.4837 0.106 Uiso 1 1 calc R
Co11 Co 0.97520(4) 0.600680(19) 0.83178(4) 0.04832(16) Uani 1 1 d .
Co12 Co 0.89621(4) 0.536525(18) 0.72554(3) 0.04310(15) Uani 1 1 d .
Co13 Co 1.07572(4) 0.530604(19) 0.77601(3) 0.04594(16) Uani 1 1 d .
Co14 Co 1.01692(4) 0.590675(19) 0.64742(3) 0.04662(16) Uani 1 1 d .
N41 N 0.9604(3) 0.66109(13) 0.8345(2) 0.0600(11) Uani 1 1 d .
N42 N 0.9168(3) 0.68222(13) 0.7825(3) 0.0639(12) Uani 1 1 d .
N51 N 0.8739(2) 0.47733(12) 0.7118(2) 0.0511(10) Uani 1 1 d .
N52 N 0.9107(2) 0.45355(12) 0.6608(2) 0.0562(11) Uani 1 1 d .
N61 N 1.0862(2) 0.47286(12) 0.8152(2) 0.0512(10) Uani 1 1 d .
N62 N 1.0455(2) 0.45864(12) 0.8755(2) 0.0538(10) Uani 1 1 d .
N71 N 1.0567(2) 0.64602(12) 0.6187(2) 0.0550(10) Uani 1 1 d .
N72 N 1.1148(3) 0.66424(14) 0.6593(3) 0.0681(13) Uani 1 1 d .
O41 O 1.0448(2) 0.60554(11) 0.92552(19) 0.0668(10) Uani 1 1 d .
O42 O 0.92124(18) 0.59707(9) 0.72461(16) 0.0462(7) Uani 1 1 d .
O43 O 0.8670(2) 0.59370(11) 0.8924(2) 0.0586(9) Uani 1 1 d D
O51 O 0.80661(19) 0.54014(10) 0.79463(19) 0.0541(8) Uani 1 1 d .
O52 O 0.99811(17) 0.53156(9) 0.67223(16) 0.0455(7) Uani 1 1 d .
O53 O 0.8385(2) 0.54862(11) 0.6106(2) 0.0592(9) Uani 1 1 d D
O61 O 1.16246(19) 0.52053(10) 0.70733(19) 0.0589(9) Uani 1 1 d .
O62 O 0.97466(18) 0.53840(9) 0.82798(16) 0.0461(7) Uani 1 1 d .
O63 O 1.1352(3) 0.54664(13) 0.8888(2) 0.0762(11) Uani 1 1 d D
O71 O 0.9446(2) 0.59490(11) 0.55519(18) 0.0604(9) Uani 1 1 d .
O72 O 1.07158(18) 0.59189(9) 0.75527(17) 0.0483(8) Uani 1 1 d .
O73 O 1.1232(2) 0.56783(11) 0.5903(2) 0.0622(9) Uani 1 1 d D
C81 C 0.9508(4) 0.72271(18) 0.8766(4) 0.0826(19) Uani 1 1 d .
H81 H 0.9564 0.7453 0.9073 0.099 Uiso 1 1 calc R
C82 C 0.9818(3) 0.68619(15) 0.8937(3) 0.0608(14) Uani 1 1 d .
C83 C 0.9115(4) 0.71958(17) 0.8079(4) 0.0815(18) Uani 1 1 d .
H83 H 0.8849 0.7398 0.7821 0.098 Uiso 1 1 calc R
C84 C 1.0285(3) 0.67366(18) 0.9620(3) 0.0674(15) Uani 1 1 d .
C85 C 1.0463(5) 0.7023(2) 1.0192(5) 0.109(3) Uani 1 1 d .
H85 H 1.0281 0.7277 1.0113 0.131 Uiso 1 1 calc R
C86 C 1.0884(6) 0.6944(3) 1.0847(6) 0.155(4) Uani 1 1 d .
H86 H 1.0983 0.7142 1.1215 0.186 Uiso 1 1 calc R
C87 C 1.1178(6) 0.6567(3) 1.0985(5) 0.147(4) Uani 1 1 d .
H87 H 1.1470 0.6512 1.1441 0.176 Uiso 1 1 calc R
C88 C 1.1026(4) 0.6274(2) 1.0425(4) 0.096(2) Uani 1 1 d .
H88 H 1.1220 0.6022 1.0508 0.115 Uiso 1 1 calc R
C89 C 1.0583(3) 0.63550(19) 0.9742(3) 0.0672(15) Uani 1 1 d .
C90 C 0.8888(4) 0.66611(17) 0.7069(3) 0.0699(16) Uani 1 1 d .
H90A H 0.9295 0.6674 0.6699 0.084 Uiso 1 1 calc R
H90B H 0.8474 0.6826 0.6865 0.084 Uiso 1 1 calc R
C91 C 0.8608(3) 0.62455(16) 0.7101(3) 0.0591(13) Uani 1 1 d .
H91A H 0.8245 0.6223 0.7516 0.071 Uiso 1 1 calc R
H91B H 0.8345 0.6181 0.6605 0.071 Uiso 1 1 calc R
C92 C 0.8182(4) 0.62270(17) 0.9240(3) 0.0717(16) Uani 1 1 d .
H92A H 0.8471 0.6391 0.9602 0.108 Uiso 1 1 calc R
H92B H 0.7780 0.6100 0.9512 0.108 Uiso 1 1 calc R
H92C H 0.7967 0.6385 0.8819 0.108 Uiso 1 1 calc R
C101 C 0.8084(4) 0.42163(19) 0.6922(4) 0.093(2) Uani 1 1 d .
H101 H 0.7704 0.4026 0.6944 0.112 Uiso 1 1 calc R
C102 C 0.8116(3) 0.45777(15) 0.7327(3) 0.0549(12) Uani 1 1 d .
C103 C 0.8719(4) 0.42023(17) 0.6494(4) 0.084(2) Uani 1 1 d .
H103 H 0.8861 0.3995 0.6175 0.101 Uiso 1 1 calc R
C104 C 0.7599(3) 0.47327(15) 0.7914(3) 0.0512(12) Uani 1 1 d .
C105 C 0.7083(4) 0.44673(18) 0.8230(3) 0.0733(16) Uani 1 1 d .
H105 H 0.7085 0.4208 0.8054 0.088 Uiso 1 1 calc R
C106 C 0.6576(4) 0.4572(2) 0.8788(4) 0.090(2) Uani 1 1 d .
H106 H 0.6240 0.4389 0.8987 0.108 Uiso 1 1 calc R
C107 C 0.6576(3) 0.4954(2) 0.9045(4) 0.0787(18) Uani 1 1 d .
H107 H 0.6229 0.5030 0.9417 0.094 Uiso 1 1 calc R
C108 C 0.7074(3) 0.52273(17) 0.8768(3) 0.0617(14) Uani 1 1 d .
H108 H 0.7067 0.5483 0.8962 0.074 Uiso 1 1 calc R
C109 C 0.7596(3) 0.51246(15) 0.8191(3) 0.0489(11) Uani 1 1 d .
C110 C 0.9878(3) 0.46203(15) 0.6359(3) 0.0605(13) Uani 1 1 d .
H11C H 0.9991 0.4445 0.5927 0.073 Uiso 1 1 calc R
H11D H 1.0234 0.4561 0.6793 0.073 Uiso 1 1 calc R
C111 C 1.0013(3) 0.50324(15) 0.6100(3) 0.0552(13) Uani 1 1 d .
H11E H 1.0510 0.5047 0.5870 0.066 Uiso 1 1 calc R
H11F H 0.9634 0.5100 0.5691 0.066 Uiso 1 1 calc R
C112 C 0.8002(3) 0.52339(19) 0.5557(3) 0.0756(17) Uani 1 1 d .
H11G H 0.8356 0.5141 0.5181 0.113 Uiso 1 1 calc R
H11H H 0.7597 0.5376 0.5287 0.113 Uiso 1 1 calc R
H11I H 0.7793 0.5014 0.5831 0.113 Uiso 1 1 calc R
C121 C 1.1504(4) 0.42439(18) 0.8756(3) 0.0767(18) Uani 1 1 d .
H121 H 1.1885 0.4062 0.8886 0.092 Uiso 1 1 calc R
C122 C 1.1508(3) 0.45203(15) 0.8147(3) 0.0530(12) Uani 1 1 d .
C123 C 1.0831(4) 0.42924(17) 0.9121(3) 0.0713(17) Uani 1 1 d .
H123 H 1.0665 0.4148 0.9546 0.086 Uiso 1 1 calc R
C124 C 1.2093(3) 0.45811(15) 0.7558(3) 0.0533(12) Uani 1 1 d .
C125 C 1.2657(3) 0.42937(19) 0.7495(3) 0.0716(16) Uani 1 1 d .
H125 H 1.2660 0.4082 0.7843 0.086 Uiso 1 1 calc R
C126 C 1.3206(4) 0.4311(2) 0.6941(4) 0.0833(19) Uani 1 1 d .
H126 H 1.3577 0.4116 0.6918 0.100 Uiso 1 1 calc R
C127 C 1.3198(3) 0.4621(2) 0.6421(4) 0.0770(17) Uani 1 1 d .
H127 H 1.3558 0.4635 0.6033 0.092 Uiso 1 1 calc R
C128 C 1.2656(3) 0.49104(17) 0.6478(3) 0.0600(13) Uani 1 1 d .
H128 H 1.2659 0.5119 0.6123 0.072 Uiso 1 1 calc R
C129 C 1.2102(3) 0.49045(15) 0.7046(3) 0.0507(12) Uani 1 1 d .
C130 C 0.9682(3) 0.47261(15) 0.8869(3) 0.0539(12) Uani 1 1 d .
H13A H 0.9485 0.4596 0.9328 0.065 Uiso 1 1 calc R
H13B H 0.9363 0.4650 0.8415 0.065 Uiso 1 1 calc R
C131 C 0.9617(3) 0.51645(15) 0.8980(3) 0.0531(12) Uani 1 1 d .
H13C H 0.9111 0.5225 0.9158 0.064 Uiso 1 1 calc R
H13D H 0.9983 0.5247 0.9391 0.064 Uiso 1 1 calc R
C132 C 1.1959(4) 0.5334(3) 0.9349(4) 0.108(3) Uani 1 1 d .
H13E H 1.1867 0.5067 0.9507 0.162 Uiso 1 1 calc R
H13F H 1.2020 0.5497 0.9809 0.162 Uiso 1 1 calc R
H13G H 1.2415 0.5344 0.9054 0.162 Uiso 1 1 calc R
C141 C 1.1096(4) 0.6909(2) 0.5438(4) 0.099(2) Uani 1 1 d .
H141 H 1.1195 0.7070 0.5011 0.119 Uiso 1 1 calc R
C142 C 1.0527(3) 0.66222(16) 0.5464(3) 0.0597(13) Uani 1 1 d .
C143 C 1.1473(5) 0.6910(2) 0.6141(4) 0.103(3) Uani 1 1 d .
H143 H 1.1886 0.7069 0.6287 0.124 Uiso 1 1 calc R
C144 C 0.9978(3) 0.64961(15) 0.4844(3) 0.0550(12) Uani 1 1 d .
C145 C 0.9964(4) 0.67033(18) 0.4125(3) 0.0727(16) Uani 1 1 d .
H145 H 1.0305 0.6910 0.4067 0.087 Uiso 1 1 calc R
C146 C 0.9466(4) 0.6613(2) 0.3505(4) 0.087(2) Uani 1 1 d .
H146 H 0.9478 0.6753 0.3034 0.104 Uiso 1 1 calc R
C147 C 0.8952(4) 0.6316(2) 0.3595(3) 0.0771(17) Uani 1 1 d .
H147 H 0.8607 0.6255 0.3184 0.092 Uiso 1 1 calc R
C148 C 0.8942(3) 0.61027(17) 0.4297(3) 0.0610(13) Uani 1 1 d .
H148 H 0.8583 0.5904 0.4349 0.073 Uiso 1 1 calc R
C149 C 0.9456(3) 0.61819(15) 0.4920(3) 0.0518(12) Uani 1 1 d .
C150 C 1.1308(3) 0.65650(17) 0.7431(3) 0.0674(15) Uani 1 1 d .
H15A H 1.0894 0.6672 0.7729 0.081 Uiso 1 1 calc R
H15B H 1.1771 0.6703 0.7595 0.081 Uiso 1 1 calc R
C151 C 1.1400(3) 0.61403(16) 0.7638(3) 0.0597(14) Uani 1 1 d .
H15C H 1.1778 0.6026 0.7304 0.072 Uiso 1 1 calc R
H15D H 1.1593 0.6120 0.8180 0.072 Uiso 1 1 calc R
C152 C 1.1851(3) 0.5871(2) 0.5557(3) 0.0796(18) Uani 1 1 d .
H15E H 1.1667 0.6095 0.5265 0.119 Uiso 1 1 calc R
H15F H 1.2098 0.5693 0.5209 0.119 Uiso 1 1 calc R
H15G H 1.2210 0.5955 0.5964 0.119 Uiso 1 1 calc R
H3 H 0.640(3) 0.6806(14) 0.865(3) 0.080 Uiso 1 1 d D
H33 H 0.382(3) 0.6833(14) 0.547(3) 0.080 Uiso 1 1 d D
H53 H 0.871(3) 0.5638(15) 0.596(3) 0.080 Uiso 1 1 d D
H63 H 1.115(3) 0.5671(11) 0.903(3) 0.080 Uiso 1 1 d D
H13 H 0.359(3) 0.6805(15) 0.838(3) 0.080 Uiso 1 1 d D
H23 H 0.663(3) 0.6802(14) 0.582(3) 0.080 Uiso 1 1 d D
H43 H 0.845(3) 0.5772(14) 0.864(3) 0.080 Uiso 1 1 d D
H73 H 1.137(3) 0.5510(14) 0.622(3) 0.080 Uiso 1 1 d D

loop_
_atom_site_aniso_label
_atom_site_aniso_U_11
_atom_site_aniso_U_22
_atom_site_aniso_U_33
_atom_site_aniso_U_23
_atom_site_aniso_U_13
_atom_site_aniso_U_12
Co1 0.0451(4) 0.0456(4) 0.0391(3) -0.0013(3) 0.0006(3) -0.0058(3)
Co2 0.0494(4) 0.0431(4) 0.0404(3) 0.0051(3) -0.0031(3) -0.0057(3)
Co3 0.0497(4) 0.0445(4) 0.0402(3) -0.0019(3) -0.0061(3) 0.0009(3)
Co4 0.0444(4) 0.0440(4) 0.0425(3) 0.0041(3) 0.0008(3) 0.0009(3)
O1 0.057(2) 0.057(2) 0.0514(18) -0.0037(15) 0.0108(16) -0.0112(17)
O2 0.0476(19) 0.0471(19) 0.0352(15) -0.0033(13) 0.0013(13) -0.0041(14)
O3 0.061(2) 0.059(2) 0.0458(18) -0.0003(15) -0.0084(16) -0.0140(17)
O11 0.064(2) 0.057(2) 0.0466(18) 0.0078(15) -0.0078(15) -0.0129(17)
O12 0.0447(19) 0.0452(19) 0.0472(17) 0.0019(13) -0.0031(14) -0.0030(15)
O13 0.057(2) 0.057(2) 0.072(2) 0.0128(17) 0.0107(18) 0.0022(18)
O21 0.066(2) 0.057(2) 0.0490(18) -0.0074(15) -0.0146(16) 0.0079(17)
O22 0.0485(19) 0.0457(19) 0.0417(16) -0.0036(13) -0.0050(13) 0.0039(15)
O23 0.055(2) 0.066(3) 0.0510(19) -0.0079(16) 0.0029(16) -0.0008(18)
O31 0.059(2) 0.051(2) 0.064(2) 0.0083(16) 0.0122(17) 0.0073(17)
O32 0.0478(19) 0.0444(19) 0.0353(14) 0.0049(12) -0.0010(13) -0.0010(14)
O33 0.059(2) 0.063(2) 0.0471(19) 0.0032(15) -0.0080(16) 0.0077(17)
N1 0.054(3) 0.047(2) 0.042(2) -0.0008(17) 0.0038(17) -0.0069(19)
N2 0.066(3) 0.050(3) 0.055(2) -0.0092(19) 0.003(2) -0.011(2)
N11 0.053(2) 0.047(2) 0.045(2) 0.0063(17) -0.0013(17) -0.0039(19)
N12 0.063(3) 0.051(3) 0.060(2) 0.008(2) -0.006(2) -0.017(2)
N21 0.054(2) 0.049(3) 0.047(2) -0.0024(18) -0.0101(18) 0.0039(19)
N22 0.051(2) 0.044(2) 0.053(2) -0.0026(18) -0.0036(18) 0.0065(18)
N31 0.052(2) 0.049(2) 0.0413(19) 0.0057(17) -0.0008(17) 0.0019(19)
N32 0.067(3) 0.050(3) 0.051(2) 0.0112(19) 0.006(2) 0.004(2)
C1 0.093(5) 0.077(5) 0.106(5) -0.030(4) 0.019(4) -0.039(4)
C2 0.065(3) 0.045(3) 0.058(3) 0.001(2) 0.000(2) -0.017(3)
C3 0.092(5) 0.073(4) 0.089(4) -0.036(3) 0.018(4) -0.027(4)
C4 0.056(3) 0.060(3) 0.053(3) 0.008(2) -0.001(2) -0.019(3)
C5 0.081(4) 0.075(4) 0.078(4) 0.003(3) 0.011(3) -0.030(3)
C6 0.097(5) 0.095(6) 0.094(5) 0.009(4) 0.028(4) -0.037(4)
C7 0.065(4) 0.111(6) 0.076(4) 0.019(4) 0.022(3) -0.016(4)
C8 0.056(3) 0.083(4) 0.054(3) 0.007(3) 0.007(3) -0.006(3)
C9 0.045(3) 0.065(4) 0.047(3) 0.014(2) -0.004(2) -0.004(2)
C10 0.065(3) 0.049(3) 0.045(3) -0.008(2) 0.003(2) 0.003(2)
C11 0.055(3) 0.052(3) 0.043(2) -0.003(2) 0.007(2) -0.003(2)
C12 0.066(4) 0.065(4) 0.061(3) -0.003(3) -0.019(3) -0.012(3)
C21 0.094(5) 0.061(4) 0.066(3) 0.021(3) -0.011(3) -0.024(3)
C22 0.053(3) 0.047(3) 0.054(3) 0.008(2) 0.003(2) -0.003(2)
C23 0.090(5) 0.056(4) 0.087(4) 0.017(3) -0.013(3) -0.032(3)
C24 0.051(3) 0.050(3) 0.050(3) 0.009(2) 0.008(2) 0.005(2)
C25 0.071(4) 0.065(4) 0.059(3) 0.021(3) 0.005(3) 0.001(3)
C26 0.096(5) 0.092(5) 0.054(3) 0.036(3) -0.009(3) -0.001(4)
C27 0.088(4) 0.087(5) 0.046(3) 0.012(3) -0.016(3) 0.007(4)
C28 0.062(3) 0.058(3) 0.051(3) 0.005(2) -0.001(2) 0.006(3)
C29 0.049(3) 0.053(3) 0.036(2) 0.005(2) 0.0013(19) 0.007(2)
C30 0.066(3) 0.054(3) 0.053(3) 0.006(2) -0.014(2) -0.020(3)
C31 0.050(3) 0.061(3) 0.056(3) 0.009(2) -0.014(2) -0.014(2)
C32 0.058(4) 0.084(4) 0.079(4) 0.020(3) 0.011(3) -0.004(3)
C41 0.059(3) 0.047(3) 0.077(3) -0.011(3) 0.000(3) 0.001(2)
C42 0.044(3) 0.051(3) 0.051(3) -0.007(2) 0.001(2) -0.009(2)
C43 0.059(3) 0.050(3) 0.066(3) -0.002(2) -0.006(3) 0.008(2)
C44 0.047(3) 0.054(3) 0.048(3) -0.006(2) -0.002(2) -0.007(2)
C45 0.067(4) 0.061(4) 0.059(3) -0.010(2) -0.005(3) -0.005(3)
C46 0.093(5) 0.087(5) 0.056(3) -0.019(3) -0.015(3) -0.003(4)
C47 0.082(4) 0.083(5) 0.056(3) 0.001(3) -0.019(3) -0.006(4)
C48 0.069(4) 0.061(3) 0.048(3) 0.000(2) -0.014(2) -0.011(3)
C49 0.053(3) 0.051(3) 0.048(3) -0.003(2) -0.006(2) -0.009(2)
C50 0.062(3) 0.055(3) 0.049(3) 0.004(2) -0.012(2) 0.012(3)
C51 0.049(3) 0.058(3) 0.050(3) -0.005(2) -0.012(2) 0.011(2)
C52 0.069(4) 0.090(5) 0.063(3) -0.014(3) 0.009(3) 0.014(3)
C61 0.097(5) 0.062(4) 0.085(4) 0.027(3) 0.024(4) 0.034(3)
C62 0.056(3) 0.055(3) 0.046(3) 0.004(2) -0.004(2) 0.011(2)
C63 0.086(5) 0.060(4) 0.081(4) 0.027(3) 0.012(3) 0.018(3)
C64 0.050(3) 0.058(3) 0.043(2) -0.004(2) -0.008(2) 0.009(2)
C65 0.074(4) 0.064(4) 0.070(3) -0.002(3) 0.000(3) 0.020(3)
C66 0.076(4) 0.087(5) 0.087(4) -0.006(4) 0.022(3) 0.034(4)
C67 0.062(4) 0.087(5) 0.068(3) -0.013(3) 0.019(3) 0.008(3)
C68 0.056(3) 0.061(3) 0.049(3) -0.011(2) 0.003(2) -0.003(3)
C69 0.040(3) 0.058(3) 0.040(2) -0.003(2) -0.0043(19) 0.004(2)
C70 0.056(3) 0.054(3) 0.047(2) 0.012(2) 0.005(2) -0.006(2)
C71 0.052(3) 0.052(3) 0.036(2) 0.0094(19) 0.0017(19) 0.003(2)
C72 0.063(4) 0.084(4) 0.064(3) 0.011(3) -0.017(3) 0.007(3)
Co11 0.0583(4) 0.0433(4) 0.0430(3) -0.0025(3) -0.0040(3) 0.0025(3)
Co12 0.0422(4) 0.0449(4) 0.0422(3) -0.0021(3) 0.0023(3) -0.0007(3)
Co13 0.0453(4) 0.0490(4) 0.0433(3) 0.0029(3) -0.0013(3) 0.0035(3)
Co14 0.0489(4) 0.0488(4) 0.0419(3) 0.0039(3) -0.0026(3) -0.0059(3)
N41 0.074(3) 0.051(3) 0.056(2) -0.002(2) 0.000(2) 0.005(2)
N42 0.083(3) 0.043(3) 0.067(3) 0.002(2) 0.007(2) 0.011(2)
N51 0.053(3) 0.049(3) 0.051(2) -0.0086(18) 0.0026(18) -0.0045(19)
N52 0.066(3) 0.045(3) 0.058(2) -0.0108(19) 0.010(2) -0.006(2)
N61 0.050(2) 0.056(3) 0.047(2) 0.0031(18) 0.0037(18) 0.006(2)
N62 0.064(3) 0.049(3) 0.049(2) 0.0095(18) 0.008(2) 0.007(2)
N71 0.057(3) 0.052(3) 0.055(2) 0.0017(19) -0.0008(19) -0.009(2)
N72 0.080(3) 0.060(3) 0.064(3) 0.006(2) -0.004(2) -0.030(2)
O41 0.090(3) 0.055(2) 0.054(2) -0.0102(16) -0.0160(18) -0.001(2)
O42 0.0484(19) 0.0448(19) 0.0449(16) 0.0013(13) -0.0031(14) 0.0078(15)
O43 0.067(2) 0.052(2) 0.058(2) -0.0071(15) 0.0064(17) 0.0118(18)
O51 0.054(2) 0.047(2) 0.0619(19) 0.0001(15) 0.0117(16) -0.0007(16)
O52 0.0487(19) 0.051(2) 0.0370(15) -0.0023(13) 0.0040(13) -0.0015(15)
O53 0.055(2) 0.070(3) 0.0518(19) 0.0004(17) -0.0054(16) -0.0104(18)
O61 0.053(2) 0.062(2) 0.062(2) 0.0123(16) 0.0075(16) 0.0089(17)
O62 0.0530(19) 0.0471(19) 0.0386(15) 0.0017(13) 0.0041(13) 0.0044(15)
O63 0.086(3) 0.078(3) 0.062(2) -0.014(2) -0.030(2) 0.019(2)
O71 0.063(2) 0.071(3) 0.0471(18) 0.0122(16) -0.0046(16) -0.0130(18)
O72 0.0476(19) 0.049(2) 0.0482(17) 0.0014(14) -0.0044(14) -0.0069(15)
O73 0.054(2) 0.069(3) 0.064(2) 0.0143(17) 0.0118(18) 0.0030(18)
C81 0.096(5) 0.044(4) 0.109(5) -0.014(3) 0.018(4) -0.001(3)
C82 0.072(4) 0.045(3) 0.066(3) -0.008(2) 0.018(3) -0.011(3)
C83 0.104(5) 0.043(4) 0.098(5) 0.002(3) 0.013(4) 0.014(3)
C84 0.067(4) 0.059(4) 0.077(4) -0.025(3) 0.007(3) -0.012(3)
C85 0.102(6) 0.094(6) 0.130(6) -0.056(5) -0.032(5) 0.006(4)
C86 0.159(10) 0.142(9) 0.158(9) -0.091(7) -0.065(7) 0.026(7)
C87 0.167(10) 0.151(10) 0.116(7) -0.054(6) -0.071(6) 0.011(8)
C88 0.113(6) 0.101(6) 0.072(4) -0.027(4) -0.030(4) -0.013(4)
C89 0.073(4) 0.077(4) 0.052(3) -0.014(3) -0.004(3) -0.016(3)
C90 0.089(4) 0.058(4) 0.062(3) 0.006(3) -0.003(3) 0.022(3)
C91 0.060(3) 0.060(4) 0.057(3) 0.000(2) -0.005(2) 0.013(3)
C92 0.081(4) 0.071(4) 0.063(3) -0.011(3) 0.009(3) 0.027(3)
C101 0.113(6) 0.058(4) 0.110(5) -0.021(4) 0.036(4) -0.031(4)
C102 0.057(3) 0.049(3) 0.058(3) 0.001(2) -0.002(2) -0.010(2)
C103 0.112(5) 0.045(4) 0.099(4) -0.023(3) 0.034(4) -0.018(3)
C104 0.047(3) 0.057(3) 0.050(3) 0.001(2) 0.002(2) -0.008(2)
C105 0.078(4) 0.064(4) 0.078(4) 0.001(3) 0.012(3) -0.021(3)
C106 0.083(5) 0.101(6) 0.088(4) 0.013(4) 0.031(4) -0.029(4)
C107 0.065(4) 0.096(5) 0.077(4) 0.017(4) 0.026(3) -0.002(3)
C108 0.059(3) 0.065(4) 0.062(3) 0.006(3) 0.019(3) 0.006(3)
C109 0.043(3) 0.061(3) 0.043(2) 0.013(2) -0.001(2) -0.001(2)
C110 0.061(3) 0.053(3) 0.068(3) -0.016(2) 0.005(3) 0.001(3)
C111 0.058(3) 0.064(3) 0.044(3) -0.012(2) 0.007(2) -0.005(3)
C112 0.064(4) 0.093(5) 0.069(4) -0.007(3) -0.011(3) -0.018(3)
C121 0.079(4) 0.074(4) 0.077(4) 0.029(3) 0.015(3) 0.035(3)
C122 0.055(3) 0.053(3) 0.051(3) 0.002(2) 0.000(2) 0.012(2)
C123 0.086(4) 0.061(4) 0.068(3) 0.030(3) 0.015(3) 0.022(3)
C124 0.048(3) 0.061(3) 0.050(3) 0.000(2) -0.005(2) 0.011(2)
C125 0.060(4) 0.080(4) 0.074(4) 0.010(3) 0.000(3) 0.020(3)
C126 0.067(4) 0.095(5) 0.089(4) 0.000(4) 0.014(3) 0.033(3)
C127 0.062(4) 0.096(5) 0.074(4) -0.010(3) 0.018(3) 0.009(3)
C128 0.048(3) 0.077(4) 0.055(3) -0.002(3) 0.001(2) 0.002(3)
C129 0.040(3) 0.060(3) 0.051(3) -0.003(2) -0.005(2) 0.007(2)
C130 0.056(3) 0.061(3) 0.046(3) 0.010(2) 0.010(2) 0.004(2)
C131 0.060(3) 0.056(3) 0.043(2) 0.005(2) 0.002(2) 0.011(2)
C132 0.086(5) 0.139(7) 0.097(5) -0.021(5) -0.029(4) 0.034(5)
C141 0.109(6) 0.106(6) 0.082(4) 0.041(4) -0.013(4) -0.048(5)
C142 0.074(4) 0.055(3) 0.050(3) 0.011(2) 0.001(2) -0.002(3)
C143 0.119(6) 0.108(6) 0.082(4) 0.030(4) -0.011(4) -0.066(5)
C144 0.063(3) 0.054(3) 0.048(3) 0.011(2) 0.003(2) 0.013(3)
C145 0.082(4) 0.062(4) 0.074(4) 0.017(3) 0.003(3) 0.008(3)
C146 0.102(5) 0.096(5) 0.062(4) 0.031(3) -0.014(3) 0.003(4)
C147 0.089(5) 0.082(5) 0.058(3) 0.007(3) -0.019(3) 0.017(4)
C148 0.065(3) 0.063(4) 0.055(3) 0.005(2) -0.005(2) 0.016(3)
C149 0.054(3) 0.057(3) 0.044(2) 0.005(2) 0.001(2) 0.014(2)
C150 0.070(4) 0.068(4) 0.063(3) -0.002(3) -0.010(3) -0.031(3)
C151 0.061(3) 0.067(4) 0.050(3) 0.003(2) -0.009(2) -0.021(3)
C152 0.068(4) 0.098(5) 0.073(4) 0.021(3) 0.016(3) 0.006(3)

loop_
_atom_type_symbol
_atom_type_description
_atom_type_scat_dispersion_real
_atom_type_scat_dispersion_imag
_atom_type_scat_source
C C 0.0033 0.0016 'International Tables Vol C Tables 4.2.6.8 and 6.1.1.4'
H H 0.0000 0.0000 'International Tables Vol C Tables 4.2.6.8 and 6.1.1.4'
N N 0.0061 0.0033 'International Tables Vol C Tables 4.2.6.8 and 6.1.1.4'
O O 0.0106 0.0060 'International Tables Vol C Tables 4.2.6.8 and 6.1.1.4'
Co Co 0.3494 0.9721 'International Tables Vol C Tables 4.2.6.8 and 6.1.1.4'

loop_
_geom_angle_atom_site_label_1
_geom_angle_atom_site_label_2
_geom_angle_atom_site_label_3
_geom_angle
O1 Co1 O2 167.79(13)
O1 Co1 N1 87.90(14)
O2 Co1 N1 92.01(13)
O1 Co1 O22 97.61(13)
O2 Co1 O22 83.95(12)
N1 Co1 O22 171.59(12)
O1 Co1 O32 89.52(12)
O2 Co1 O32 78.75(11)
N1 Co1 O32 105.72(13)
O22 Co1 O32 80.78(11)
O1 Co1 O3 100.72(14)
O2 Co1 O3 91.47(12)
N1 Co1 O3 88.45(14)
O22 Co1 O3 84.29(12)
O32 Co1 O3 162.90(12)
O11 Co2 O12 167.49(14)
O11 Co2 N11 87.48(14)
O12 Co2 N11 92.88(14)
O11 Co2 O2 96.21(13)
O12 Co2 O2 85.58(11)
N11 Co2 O2 169.81(14)
O11 Co2 O22 89.19(13)
O12 Co2 O22 78.84(11)
N11 Co2 O22 108.72(14)
O2 Co2 O22 80.89(11)
O11 Co2 O13 100.84(14)
O12 Co2 O13 91.65(13)
N11 Co2 O13 85.41(15)
O2 Co2 O13 84.56(12)
O22 Co2 O13 163.15(12)
O21 Co3 O22 168.08(14)
O21 Co3 N21 88.22(14)
O22 Co3 N21 92.25(13)
O21 Co3 O32 95.94(13)
O22 Co3 O32 85.09(12)
N21 Co3 O32 172.06(14)
O21 Co3 O12 90.01(13)
O22 Co3 O12 78.37(12)
N21 Co3 O12 105.30(14)
O32 Co3 O12 81.52(11)
O21 Co3 O23 100.15(14)
O22 Co3 O23 91.77(13)
N21 Co3 O23 86.79(15)
O32 Co3 O23 85.82(13)
O12 Co3 O23 164.53(12)
O31 Co4 O32 170.02(14)
O31 Co4 N31 88.52(14)
O32 Co4 N31 91.68(14)
O31 Co4 O12 95.60(13)
O32 Co4 O12 85.22(12)
N31 Co4 O12 173.11(13)
O31 Co4 O2 91.41(13)
O32 Co4 O2 78.88(11)
N31 Co4 O2 104.39(13)
O12 Co4 O2 81.08(11)
O31 Co4 O33 98.90(15)
O32 Co4 O33 91.07(12)
N31 Co4 O33 89.22(14)
O12 Co4 O33 84.69(13)
O2 Co4 O33 163.18(13)
C9 O1 Co1 131.0(3)
C11 O2 Co1 117.1(3)
C11 O2 Co2 118.4(2)
Co1 O2 Co2 99.07(13)
C11 O2 Co4 122.6(3)
Co1 O2 Co4 101.06(11)
Co2 O2 Co4 93.75(11)
C12 O3 Co1 132.2(3)
C29 O11 Co2 129.2(3)
C31 O12 Co2 117.5(3)
C31 O12 Co4 121.2(3)
Co2 O12 Co4 97.43(13)
C31 O12 Co3 121.9(3)
Co2 O12 Co3 100.83(13)
Co4 O12 Co3 92.49(11)
C32 O13 Co2 131.8(3)
C49 O21 Co3 130.3(3)
C51 O22 Co3 115.9(2)
C51 O22 Co1 120.7(3)
Co3 O22 Co1 97.98(13)
C51 O22 Co2 121.7(3)
Co3 O22 Co2 101.94(13)
Co1 O22 Co2 93.90(11)
C52 O23 Co3 130.1(4)
C69 O31 Co4 131.0(3)
C71 O32 Co4 116.6(3)
C71 O32 Co3 118.8(2)
Co4 O32 Co3 98.71(12)
C71 O32 Co1 123.0(3)
Co4 O32 Co1 101.21(11)
Co3 O32 Co1 93.61(11)
C72 O33 Co4 132.2(3)
C2 N1 N2 106.6(4)
C2 N1 Co1 125.9(3)
N2 N1 Co1 122.8(3)
C3 N2 N1 110.2(4)
C3 N2 C10 127.5(5)
N1 N2 C10 121.8(4)
C22 N11 N12 106.2(4)
C22 N11 Co2 126.8(3)
N12 N11 Co2 124.7(3)
C23 N12 N11 110.7(4)
C23 N12 C30 128.1(4)
N11 N12 C30 120.9(4)
C42 N21 N22 106.2(4)
C42 N21 Co3 127.7(3)
N22 N21 Co3 126.0(3)
C43 N22 N21 110.9(4)
C43 N22 C50 126.1(4)
N21 N22 C50 122.9(4)
C62 N31 N32 106.6(4)
C62 N31 Co4 126.8(3)
N32 N31 Co4 123.9(3)
C63 N32 N31 109.9(4)
C63 N32 C70 127.7(4)
N31 N32 C70 122.0(4)
C3 C1 C2 105.9(5)
N1 C2 C1 108.6(5)
N1 C2 C4 122.8(4)
C1 C2 C4 128.5(5)
N2 C3 C1 108.6(5)
C5 C4 C9 118.0(5)
C5 C4 C2 117.8(5)
C9 C4 C2 124.2(4)
C6 C5 C4 122.9(6)
C5 C6 C7 119.0(6)
C8 C7 C6 120.0(6)
C7 C8 C9 122.4(6)
O1 C9 C8 118.6(5)
O1 C9 C4 123.8(4)
C8 C9 C4 117.6(5)
N2 C10 C11 114.9(4)
O2 C11 C10 113.5(4)
C23 C21 C22 107.6(5)
N11 C22 C21 108.6(5)
N11 C22 C24 121.9(4)
C21 C22 C24 129.4(4)
N12 C23 C21 106.9(5)
C25 C24 C29 117.7(5)
C25 C24 C22 117.5(5)
C29 C24 C22 124.8(4)
C26 C25 C24 122.6(5)
C25 C26 C27 119.6(5)
C26 C27 C28 120.1(5)
C27 C28 C29 121.9(5)
O11 C29 C28 118.3(4)
O11 C29 C24 123.5(4)
C28 C29 C24 118.2(4)
N12 C30 C31 115.1(4)
O12 C31 C30 113.0(4)
C43 C41 C42 106.0(4)
N21 C42 C41 109.0(4)
N21 C42 C44 122.4(4)
C41 C42 C44 128.5(4)
N22 C43 C41 107.8(5)
C45 C44 C49 117.7(5)
C45 C44 C42 117.8(5)
C49 C44 C42 124.5(4)
C46 C45 C44 123.0(6)
C45 C46 C47 118.7(5)
C48 C47 C46 120.0(5)
C47 C48 C49 122.1(6)
O21 C49 C48 118.6(5)
O21 C49 C44 123.0(4)
C48 C49 C44 118.4(4)
N22 C50 C51 114.8(4)
O22 C51 C50 113.3(4)
C63 C61 C62 106.5(5)
N31 C62 C61 108.8(5)
N31 C62 C64 122.4(4)
C61 C62 C64 128.8(5)
N32 C63 C61 108.2(5)
C65 C64 C69 117.9(5)
C65 C64 C62 117.4(5)
C69 C64 C62 124.6(4)
C66 C65 C64 123.4(6)
C65 C66 C67 118.4(5)
C68 C67 C66 119.6(5)
C67 C68 C69 122.7(5)
O31 C69 C68 117.9(4)
O31 C69 C64 124.2(4)
C68 C69 C64 117.9(4)
N32 C70 C71 115.2(4)
O32 C71 C70 113.1(3)
O41 Co11 O42 169.59(15)
O41 Co11 N41 88.48(16)
O42 Co11 N41 91.45(15)
O41 Co11 O62 96.32(14)
O42 Co11 O62 84.86(12)
N41 Co11 O62 172.53(16)
O41 Co11 O72 91.22(14)
O42 Co11 O72 78.72(12)
N41 Co11 O72 104.42(15)
O62 Co11 O72 81.27(11)
O41 Co11 O43 98.62(15)
O42 Co11 O43 91.78(13)
N41 Co11 O43 89.16(16)
O62 Co11 O43 84.47(12)
O72 Co11 O43 163.48(12)
O51 Co12 O52 170.39(13)
O51 Co12 N51 88.63(14)
O52 Co12 N51 92.00(14)
O51 Co12 O42 96.48(13)
O52 Co12 O42 83.76(12)
N51 Co12 O42 172.97(13)
O51 Co12 O62 91.00(13)
O52 Co12 O62 79.53(12)
N51 Co12 O62 103.33(14)
O42 Co12 O62 81.47(11)
O51 Co12 O53 99.35(14)
O52 Co12 O53 90.23(12)
N51 Co12 O53 90.20(15)
O42 Co12 O53 84.23(13)
O62 Co12 O53 163.20(13)
O61 Co13 O62 169.21(14)
O61 Co13 N61 87.92(14)
O62 Co13 N61 93.04(14)
O61 Co13 O72 95.46(13)
O62 Co13 O72 85.31(12)
N61 Co13 O72 170.48(13)
O61 Co13 O52 89.87(12)
O62 Co13 O52 79.63(12)
N61 Co13 O52 108.46(14)
O72 Co13 O52 80.50(12)
O61 Co13 O63 101.77(16)
O62 Co13 O63 89.03(15)
N61 Co13 O63 85.60(16)
O72 Co13 O63 85.00(14)
O52 Co13 O63 162.22(14)
O71 Co14 O72 167.09(14)
O71 Co14 N71 87.70(15)
O72 Co14 N71 92.37(14)
O71 Co14 O52 97.35(13)
O72 Co14 O52 84.88(12)
N71 Co14 O52 169.02(15)
O71 Co14 O42 89.01(13)
O72 Co14 O42 78.75(12)
N71 Co14 O42 108.94(14)
O52 Co14 O42 81.00(11)
O71 Co14 O73 101.50(14)
O72 Co14 O73 91.37(13)
N71 Co14 O73 85.51(15)
O52 Co14 O73 83.93(12)
O42 Co14 O73 162.63(12)
N42 N41 C82 106.4(4)
N42 N41 Co11 125.5(3)
C82 N41 Co11 127.4(4)
C83 N42 N41 109.7(5)
C83 N42 C90 127.5(5)
N41 N42 C90 122.4(4)
C102 N51 N52 106.5(4)
C102 N51 Co12 127.5(3)
N52 N51 Co12 123.9(3)
C103 N52 N51 110.1(4)
C103 N52 C110 126.8(5)
N51 N52 C110 122.2(4)
C122 N61 N62 106.6(4)
C122 N61 Co13 124.4(3)
N62 N61 Co13 122.3(3)
C123 N62 N61 110.5(4)
C123 N62 C130 129.0(4)
N61 N62 C130 120.2(4)
C142 N71 N72 106.8(4)
C142 N71 Co14 125.5(3)
N72 N71 Co14 123.3(3)
C143 N72 N71 110.5(5)
C143 N72 C150 127.8(5)
N71 N72 C150 121.5(4)
C89 O41 Co11 131.0(4)
C91 O42 Co11 115.7(3)
C91 O42 Co12 119.2(3)
Co11 O42 Co12 98.24(12)
C91 O42 Co14 123.1(3)
Co11 O42 Co14 101.63(14)
Co12 O42 Co14 94.15(12)
C92 O43 Co11 129.9(3)
C109 O51 Co12 130.6(3)
C111 O52 Co12 116.2(3)
C111 O52 Co14 119.3(3)
Co12 O52 Co14 99.07(13)
C111 O52 Co13 122.9(3)
Co12 O52 Co13 100.01(11)
Co14 O52 Co13 94.50(12)
C112 O53 Co12 131.3(4)
C129 O61 Co13 130.9(3)
C131 O62 Co13 117.6(3)
C131 O62 Co11 119.8(3)
Co13 O62 Co11 98.11(13)
C131 O62 Co12 122.2(3)
Co13 O62 Co12 100.71(12)
Co11 O62 Co12 93.19(12)
C132 O63 Co13 137.9(4)
C149 O71 Co14 130.6(3)
C151 O72 Co14 118.1(3)
C151 O72 Co13 118.8(3)
Co14 O72 Co13 98.14(13)
C151 O72 Co11 122.4(3)
Co14 O72 Co11 100.82(14)
Co13 O72 Co11 93.35(12)
C152 O73 Co14 132.4(4)
C83 C81 C82 107.3(6)
N41 C82 C81 108.3(6)
N41 C82 C84 122.3(5)
C81 C82 C84 129.4(5)
C81 C83 N42 108.3(6)
C85 C84 C89 117.8(6)
C85 C84 C82 116.8(6)
C89 C84 C82 125.4(5)
C86 C85 C84 122.5(8)
C85 C86 C87 120.7(8)
C88 C87 C86 118.8(8)
C87 C88 C89 120.7(8)
O41 C89 C88 116.4(6)
O41 C89 C84 123.9(5)
C88 C89 C84 119.6(5)
N42 C90 C91 114.9(4)
O42 C91 C90 112.5(4)
C103 C101 C102 105.9(5)
N51 C102 C101 108.9(5)
N51 C102 C104 122.1(4)
C101 C102 C104 129.0(5)
N52 C103 C101 108.6(5)
C105 C104 C109 118.0(5)
C105 C104 C102 116.9(5)
C109 C104 C102 125.1(4)
C106 C105 C104 122.9(6)
C105 C106 C107 118.3(6)
C108 C107 C106 121.8(6)
C107 C108 C109 120.6(6)
O51 C109 C108 117.9(5)
O51 C109 C104 123.6(4)
C108 C109 C104 118.4(4)
N52 C110 C111 115.5(4)
O52 C111 C110 113.9(4)
C123 C121 C122 106.4(5)
N61 C122 C121 109.0(4)
N61 C122 C124 122.8(4)
C121 C122 C124 128.2(5)
N62 C123 C121 107.5(5)
C125 C124 C129 118.5(5)
C125 C124 C122 117.8(5)
C129 C124 C122 123.6(4)
C126 C125 C124 122.6(6)
C125 C126 C127 118.8(6)
C126 C127 C128 119.6(5)
C127 C128 C129 122.7(5)
O61 C129 C128 118.1(5)
O61 C129 C124 124.3(4)
C128 C129 C124 117.6(5)
N62 C130 C131 114.5(4)
O62 C131 C130 113.4(4)
C143 C141 C142 107.6(5)
N71 C142 C141 107.5(5)
N71 C142 C144 123.1(5)
C141 C142 C144 129.3(5)
N72 C143 C141 107.6(6)
C145 C144 C149 117.8(5)
C145 C144 C142 117.8(5)
C149 C144 C142 124.5(4)
C146 C145 C144 122.8(6)
C147 C146 C145 118.7(5)
C146 C147 C148 120.7(6)
C149 C148 C147 121.3(6)
O71 C149 C148 117.9(5)
O71 C149 C144 123.3(4)
C148 C149 C144 118.7(4)
N72 C150 C151 114.7(4)
O72 C151 C150 113.9(4)

loop_
_geom_bond_atom_site_label_1
_geom_bond_atom_site_label_2
_geom_bond_distance
Co1 O1 1.978(3)
Co1 O2 2.038(3)
Co1 N1 2.076(4)
Co1 O22 2.111(3)
Co1 O32 2.188(3)
Co1 O3 2.206(3)
Co2 O11 1.975(3)
Co2 O12 2.033(3)
Co2 N11 2.068(4)
Co2 O2 2.090(3)
Co2 O22 2.186(3)
Co2 O13 2.264(4)
Co3 O21 1.975(3)
Co3 O22 2.026(3)
Co3 N21 2.053(4)
Co3 O32 2.094(3)
Co3 O12 2.213(3)
Co3 O23 2.247(4)
Co4 O31 1.982(3)
Co4 O32 2.032(3)
Co4 N31 2.075(4)
Co4 O12 2.122(3)
Co4 O2 2.187(3)
Co4 O33 2.199(3)
O1 C9 1.335(6)
O2 C11 1.433(5)
O3 C12 1.430(6)
O11 C29 1.328(5)
O12 C31 1.422(5)
O13 C32 1.432(6)
O21 C49 1.327(5)
O22 C51 1.421(5)
O23 C52 1.428(6)
O31 C69 1.331(5)
O32 C71 1.425(5)
O33 C72 1.427(6)
N1 C2 1.336(6)
N1 N2 1.368(5)
N2 C3 1.325(7)
N2 C10 1.442(6)
N11 C22 1.352(6)
N11 N12 1.358(5)
N12 C23 1.348(6)
N12 C30 1.470(6)
N21 C42 1.350(6)
N21 N22 1.353(5)
N22 C43 1.340(6)
N22 C50 1.473(6)
N31 C62 1.345(6)
N31 N32 1.363(5)
N32 C63 1.339(6)
N32 C70 1.450(6)
C1 C3 1.357(9)
C1 C2 1.410(8)
C2 C4 1.455(7)
C4 C5 1.410(7)
C4 C9 1.417(7)
C5 C6 1.369(8)
C6 C7 1.380(9)
C7 C8 1.375(8)
C8 C9 1.408(7)
C10 C11 1.496(7)
C21 C23 1.356(8)
C21 C22 1.386(7)
C22 C24 1.463(7)
C24 C25 1.410(6)
C24 C29 1.418(7)
C25 C26 1.364(8)
C26 C27 1.372(9)
C27 C28 1.377(7)
C28 C29 1.404(7)
C30 C31 1.506(7)
C41 C43 1.364(7)
C41 C42 1.401(7)
C42 C44 1.475(7)
C44 C45 1.393(7)
C44 C49 1.419(7)
C45 C46 1.375(8)
C46 C47 1.383(9)
C47 C48 1.375(7)
C48 C49 1.392(7)
C50 C51 1.505(7)
C61 C63 1.356(8)
C61 C62 1.395(7)
C62 C64 1.470(7)
C64 C65 1.399(7)
C64 C69 1.410(7)
C65 C66 1.367(8)
C66 C67 1.388(9)
C67 C68 1.373(7)
C68 C69 1.394(6)
C70 C71 1.499(7)
Co11 O41 1.974(3)
Co11 O42 2.021(3)
Co11 N41 2.073(4)
Co11 O62 2.120(3)
Co11 O72 2.190(3)
Co11 O43 2.204(4)
Co12 O51 1.999(3)
Co12 O52 2.040(3)
Co12 N51 2.063(4)
Co12 O42 2.106(3)
Co12 O62 2.176(3)
Co12 O53 2.200(4)
Co13 O61 1.980(3)
Co13 O62 2.026(3)
Co13 N61 2.080(4)
Co13 O72 2.115(3)
Co13 O52 2.184(3)
Co13 O63 2.211(4)
Co14 O71 1.981(3)
Co14 O72 2.033(3)
Co14 N71 2.073(4)
Co14 O52 2.084(3)
Co14 O42 2.178(3)
Co14 O73 2.269(4)
N41 N42 1.351(6)
N41 C82 1.360(7)
N42 C83 1.346(7)
N42 C90 1.462(7)
N51 C102 1.338(6)
N51 N52 1.365(5)
N52 C103 1.332(7)
N52 C110 1.460(6)
N61 C122 1.335(6)
N61 N62 1.359(5)
N62 C123 1.338(6)
N62 C130 1.455(6)
N71 C142 1.345(6)
N71 N72 1.357(6)
N72 C143 1.331(7)
N72 C150 1.463(6)
O41 C89 1.328(6)
O42 C91 1.427(6)
O43 C92 1.424(6)
O51 C109 1.328(5)
O52 C111 1.432(5)
O53 C112 1.418(6)
O61 C129 1.324(6)
O62 C131 1.429(5)
O63 C132 1.374(7)
O71 C149 1.334(5)
O72 C151 1.420(6)
O73 C152 1.415(6)
C81 C83 1.337(9)
C81 C82 1.382(8)
C82 C84 1.457(8)
C84 C85 1.401(8)
C84 C89 1.412(8)
C85 C86 1.339(12)
C86 C87 1.399(13)
C87 C88 1.395(10)
C88 C89 1.397(8)
C90 C91 1.498(8)
C101 C103 1.353(9)
C101 C102 1.408(8)
C102 C104 1.469(7)
C104 C105 1.400(7)
C104 C109 1.414(7)
C105 C106 1.370(8)
C106 C107 1.371(9)
C107 C108 1.370(8)
C108 C109 1.409(6)
C110 C111 1.491(7)
C121 C123 1.362(8)
C121 C122 1.396(7)
C122 C124 1.475(7)
C124 C125 1.397(7)
C124 C129 1.402(7)
C125 C126 1.372(8)
C126 C127 1.374(9)
C127 C128 1.375(8)
C128 C129 1.393(6)
C130 C131 1.508(7)
C141 C143 1.342(9)
C141 C142 1.398(8)
C142 C144 1.462(7)
C144 C145 1.408(7)
C144 C149 1.417(7)
C145 C146 1.376(9)
C146 C147 1.367(9)
C147 C148 1.395(7)
C148 C149 1.389(7)
C150 C151 1.494(7)

loop_
_geom_hbond_atom_site_label_D
_geom_hbond_atom_site_label_H
_geom_hbond_atom_site_label_A
_geom_hbond_distance_DH
_geom_hbond_distance_HA
_geom_hbond_distance_DA
_geom_hbond_angle_DHA
O3 H3 O11 0.83(2) 1.82(2) 2.632(5) 166(6)
O13 H13 O31 0.82(2) 1.88(3) 2.648(5) 156(6)
O23 H23 O1 0.82(2) 1.85(2) 2.648(5) 167(6)
O33 H33 O21 0.82(2) 1.88(3) 2.646(5) 156(6)
O43 H43 O51 0.82(2) 1.84(2) 2.657(5) 174(6)
O53 H53 O71 0.82(2) 1.82(2) 2.637(5) 175(6)
O63 H63 O41 0.82(2) 1.85(3) 2.644(5) 164(6)
O73 H73 O61 0.82(2) 1.82(2) 2.626(5) 168(6)
